data_7242824
loop_
_publ_author_name
'Yu, Ting'
'Qian, Zheng-hua'
'Li, Lin'
'Wu, Xiao-ling'
'He, Hui'
'Qiao, Yan-bo'
'Ye, Guo-an'

_publ_section_title
;
 Synthesis of luminescent thorium-based metal--organic frameworks with
 1,2,4,5-tetrakis(4-carboxyphenyl)benzene
;
_journal_issue 28
_journal_name_full 'RSC Advances'
_journal_page_first 17431
_journal_page_last 17436
_journal_paper_doi 10.1039/D1RA01742J
_journal_volume 11
_journal_year 2021
_chemical_formula_moiety 'C37 H27 N O10 Th'
_chemical_formula_sum 'C37 H27 N O10 Th'
_chemical_formula_weight 877.63
_space_group_crystal_system monoclinic
_space_group_IT_number 14
_space_group_name_Hall '-P 2yn'
_space_group_name_H-M_alt 'P 1 21/n 1'
_atom_sites_solution_hydrogens mixed
_atom_sites_solution_primary dual
_audit_creation_date 2020-07-23
_audit_creation_method
;
Olex2 1.2
(compiled 2018.05.29 svn.r3508 for OlexSys, GUI svn.r5506)
;
_audit_update_record
;
2021-03-04 deposited with the CCDC.	2021-04-19 downloaded from the CCDC.
;
_cell_angle_alpha 90
_cell_angle_beta 112.117(4)
_cell_angle_gamma 90
_cell_formula_units_Z 4
_cell_length_a 12.0770(15)
_cell_length_b 31.421(4)
_cell_length_c 14.830(2)
_cell_measurement_reflns_used 9953
_cell_measurement_temperature 190(2)
_cell_measurement_theta_max 54.911
_cell_measurement_theta_min 7.71
_cell_volume 5213.5(12)
_computing_cell_refinement 'SAINT v8.37A (Bruker, 2015)'
_computing_data_reduction 'SAINT v8.37A (Bruker, 2015)'
_computing_molecular_graphics 'Olex2 (Dolomanov et al., 2009)'
_computing_publication_material 'Olex2 (Dolomanov et al., 2009)'
_computing_structure_refinement 'ShelXL (Sheldrick, 2015)'
_computing_structure_solution 'ShelXT (Sheldrick, 2015)'
_diffrn_ambient_temperature 189.7
_diffrn_measured_fraction_theta_full 0.969
_diffrn_measured_fraction_theta_max 0.966
_diffrn_measurement_device_type 'Bruker APEX-II CCD'
_diffrn_measurement_method '\f and \w scans'
_diffrn_radiation_type GaK\a
_diffrn_radiation_wavelength 1.34139
_diffrn_reflns_av_R_equivalents 0.0832
_diffrn_reflns_av_unetI/netI 0.0609
_diffrn_reflns_Laue_measured_fraction_full 0.969
_diffrn_reflns_Laue_measured_fraction_max 0.966
_diffrn_reflns_limit_h_max 14
_diffrn_reflns_limit_h_min -14
_diffrn_reflns_limit_k_max 35
_diffrn_reflns_limit_k_min -38
_diffrn_reflns_limit_l_max 18
_diffrn_reflns_limit_l_min -18
_diffrn_reflns_number 44198
_diffrn_reflns_point_group_measured_fraction_full 0.969
_diffrn_reflns_point_group_measured_fraction_max 0.966
_diffrn_reflns_theta_full 53.594
_diffrn_reflns_theta_max 54.998
_diffrn_reflns_theta_min 3.054
_diffrn_standards_number 0
_exptl_absorpt_coefficient_mu 6.275
_exptl_absorpt_correction_T_max 0.7508
_exptl_absorpt_correction_T_min 0.4582
_exptl_absorpt_correction_type multi-scan
_exptl_absorpt_process_details
'SADABS-2016/2 (Bruker,2016/2) was used for absorption correction. wR2(int) was 0.1585 before and 0.1031 after correction. The Ratio of minimum to maximum transmission is 0.6103. The \l/2 correction factor is Not present.'
_exptl_crystal_colour colourless
_exptl_crystal_colour_primary colourless
_exptl_crystal_density_diffrn 1.118
_exptl_crystal_description block
_exptl_crystal_F_000 1704
_exptl_crystal_size_max 0.006
_exptl_crystal_size_mid 0.005
_exptl_crystal_size_min 0.003
_refine_diff_density_max 3.893
_refine_diff_density_min -2.290
_refine_diff_density_rms 0.234
_refine_ls_extinction_method none
_refine_ls_goodness_of_fit_ref 1.042
_refine_ls_hydrogen_treatment constr
_refine_ls_matrix_type full
_refine_ls_number_parameters 445
_refine_ls_number_reflns 9616
_refine_ls_number_restraints 0
_refine_ls_restrained_S_all 1.042
_refine_ls_R_factor_all 0.1238
_refine_ls_R_factor_gt 0.0949
_refine_ls_shift/su_max 0.000
_refine_ls_shift/su_mean 0.000
_refine_ls_structure_factor_coef Fsqd
_refine_ls_weighting_details 'w=1/[\s^2^(Fo^2^)+(0.1823P)^2^+20.0120P] where P=(Fo^2^+2Fc^2^)/3'
_refine_ls_weighting_scheme calc
_refine_ls_wR_factor_gt 0.2562
_refine_ls_wR_factor_ref 0.2882
_reflns_Friedel_coverage 0.000
_reflns_number_gt 6461
_reflns_number_total 9616
_reflns_threshold_expression 'I > 2\s(I)'
_cod_data_source_file d1ra01742j2.cif
_cod_data_source_block 200716qzh_1_0m_sq
_cod_database_code 7242824
_shelx_shelxl_version_number 2014/7
_shelx_space_group_comment
;
The symmetry employed for this shelxl refinement is uniquely defined
by the following loop, which should always be used as a source of
symmetry information in preference to the above space-group names.
They are only intended as comments.
;
_shelx_estimated_absorpt_t_max 0.981
_shelx_estimated_absorpt_t_min 0.963
_olex2_refinement_description
;
1. Fixed Uiso
 At 1.2 times of:
  All C(H) groups
 At 1.5 times of:
  All C(H,H,H) groups, All O(H,H) groups
2.a Rotating group:
 O9(H9A,H9B)
2.b Aromatic/amide H refined with riding coordinates:
 C3(H3), C4(H4), C6(H6), C7(H7), C9(H9), C12(H12), C15(H15), C16(H16),
 C18(H18), C19(H19), C22(H22), C23(H23), C25(H25), C26(H26), C28(H28), C29(H29),
  C31(H31), C32(H32), C35(H35)
2.c Idealised Me refined as rotating group:
 C36(H36A,H36B,H36C), C37(H37A,H37B,H37C)
;
_olex2_submission_special_instructions 'No special instructions were received'

loop_
_space_group_symop_operation_xyz
'x, y, z'
'-x+1/2, y+1/2, -z+1/2'
'-x, -y, -z'
'x-1/2, -y-1/2, z-1/2'

loop_
_atom_site_label
_atom_site_type_symbol
_atom_site_fract_x
_atom_site_fract_y
_atom_site_fract_z
_atom_site_U_iso_or_equiv
_atom_site_adp_type
_atom_site_occupancy
_atom_site_site_symmetry_order
_atom_site_calc_flag
_atom_site_refinement_flags_posn
_atom_site_refinement_flags_adp
_atom_site_refinement_flags_occupancy
_atom_site_disorder_assembly
_atom_site_disorder_group
Th1 Th 0.19337(4) -0.01290(2) 1.11805(4) 0.0630(2) Uani 1 1 d . . . . .
O1 O 0.1466(8) 0.0482(3) 1.0070(7) 0.067(2) Uani 1 1 d . . . . .
O2 O -0.0236(9) 0.0513(3) 0.8791(9) 0.078(3) Uani 1 1 d . . . . .
O3 O 0.6030(9) 0.0489(3) 0.7913(9) 0.082(3) Uani 1 1 d . . . . .
O4 O 0.7556(9) 0.0896(3) 0.8762(9) 0.081(3) Uani 1 1 d . . . . .
O5 O 0.5831(9) 0.4624(3) 0.6797(8) 0.078(3) Uani 1 1 d . . . . .
O6 O 0.4202(9) 0.4622(3) 0.5440(8) 0.073(2) Uani 1 1 d . . . . .
O7 O -0.0713(16) 0.4718(5) 0.8620(10) 0.120(5) Uani 1 1 d . . . . .
O8 O -0.1670(9) 0.4595(3) 0.7034(8) 0.077(3) Uani 1 1 d . . . . .
O9 O 0.2343(11) -0.0276(4) 1.2923(9) 0.093(3) Uani 1 1 d . . . . .
H9A H 0.2743 -0.0507 1.3194 0.140 Uiso 1 1 d GR . . . .
H9B H 0.1759 -0.0336 1.3123 0.140 Uiso 1 1 d GR . . . .
O10 O 0.3243(10) -0.0142(4) 1.0230(10) 0.081(3) Uani 1 1 d . . . . .
N1 N 0.3630(15) -0.0192(5) 0.8851(13) 0.102(5) Uani 1 1 d . . . . .
C1 C 0.0755(12) 0.0649(4) 0.9324(11) 0.060(3) Uani 1 1 d . . . . .
C2 C 0.1132(13) 0.1082(4) 0.9096(11) 0.069(4) Uani 1 1 d . . . . .
C3 C 0.0361(13) 0.1328(5) 0.8357(12) 0.079(4) Uani 1 1 d . . . . .
H3 H -0.0439 0.1238 0.8016 0.095 Uiso 1 1 calc R . . . .
C4 C 0.0760(12) 0.1711(5) 0.8111(14) 0.085(5) Uani 1 1 d . . . . .
H4 H 0.0222 0.1874 0.7591 0.102 Uiso 1 1 calc R . . . .
C5 C 0.1895(12) 0.1862(4) 0.8589(13) 0.077(4) Uani 1 1 d . . . . .
C6 C 0.2677(12) 0.1600(4) 0.9348(11) 0.068(4) Uani 1 1 d . . . . .
H6 H 0.3481 0.1688 0.9682 0.081 Uiso 1 1 calc R . . . .
C7 C 0.2316(12) 0.1235(5) 0.9601(11) 0.069(4) Uani 1 1 d . . . . .
H7 H 0.2854 0.1074 1.0126 0.083 Uiso 1 1 calc R . . . .
C8 C 0.2387(11) 0.2265(4) 0.8352(12) 0.067(4) Uani 1 1 d . . . . .
C9 C 0.1690(12) 0.2622(4) 0.8207(13) 0.080(4) Uani 1 1 d . . . . .
H9 H 0.0941 0.2592 0.8270 0.096 Uiso 1 1 calc R . . . .
C10 C 0.1981(12) 0.3032(4) 0.7972(12) 0.072(4) Uani 1 1 d . . . . .
C11 C 0.3086(13) 0.3044(4) 0.7826(13) 0.077(4) Uani 1 1 d . . . . .
C12 C 0.3757(15) 0.2694(7) 0.7899(16) 0.108(7) Uani 1 1 d . . . . .
H12 H 0.4467 0.2718 0.7769 0.129 Uiso 1 1 calc R . . . .
C13 C 0.3446(13) 0.2293(4) 0.8162(12) 0.076(4) Uani 1 1 d . . . . .
C14 C 0.4183(14) 0.1912(4) 0.8155(12) 0.076(4) Uani 1 1 d . . . . .
C15 C 0.5407(13) 0.1948(4) 0.8696(13) 0.081(5) Uani 1 1 d . . . . .
H15 H 0.5731 0.2199 0.9054 0.097 Uiso 1 1 calc R . . . .
C16 C 0.6152(14) 0.1601(4) 0.8698(14) 0.090(5) Uani 1 1 d . . . . .
H16 H 0.6995 0.1626 0.9008 0.108 Uiso 1 1 calc R . . . .
C17 C 0.5626(13) 0.1209(4) 0.8227(13) 0.076(4) Uani 1 1 d . . . . .
C18 C 0.4437(16) 0.1195(5) 0.7733(13) 0.086(5) Uani 1 1 d . . . . .
H18 H 0.4093 0.0943 0.7389 0.103 Uiso 1 1 calc R . . . .
C19 C 0.3690(14) 0.1537(5) 0.7706(13) 0.081(4) Uani 1 1 d . . . . .
H19 H 0.2849 0.1510 0.7381 0.097 Uiso 1 1 calc R . . . .
C20 C 0.6446(13) 0.0845(6) 0.8304(12) 0.079(4) Uani 1 1 d . . . . .
C21 C 0.1234(13) 0.3402(5) 0.7938(13) 0.076(4) Uani 1 1 d . . . . .
C22 C 0.0067(14) 0.3426(4) 0.7313(12) 0.078(4) Uani 1 1 d . . . . .
H22 H -0.0296 0.3195 0.6890 0.093 Uiso 1 1 calc R . . . .
C23 C -0.0577(16) 0.3789(5) 0.7304(14) 0.085(5) Uani 1 1 d . . . . .
H23 H -0.1357 0.3812 0.6818 0.102 Uiso 1 1 calc R . . . .
C24 C -0.0186(15) 0.4103(5) 0.7920(14) 0.084(5) Uani 1 1 d . . . . .
C25 C 0.1005(16) 0.4101(6) 0.8568(14) 0.092(5) Uani 1 1 d . . . . .
H25 H 0.1309 0.4333 0.9001 0.111 Uiso 1 1 calc R . . . .
C26 C 0.1737(15) 0.3767(5) 0.8581(14) 0.085(5) Uani 1 1 d . . . . .
H26 H 0.2557 0.3771 0.8999 0.102 Uiso 1 1 calc R . . . .
C27 C 0.3490(13) 0.3440(4) 0.7473(13) 0.073(4) Uani 1 1 d . . . . .
C28 C 0.2837(12) 0.3594(5) 0.6527(14) 0.082(5) Uani 1 1 d . . . . .
H28 H 0.2101 0.3461 0.6149 0.099 Uiso 1 1 calc R . . . .
C29 C 0.3224(14) 0.3924(5) 0.6144(13) 0.081(4) Uani 1 1 d . . . . .
H29 H 0.2774 0.4016 0.5499 0.097 Uiso 1 1 calc R . . . .
C30 C 0.4295(13) 0.4130(5) 0.6702(12) 0.069(4) Uani 1 1 d . . . . .
C31 C 0.4917(17) 0.4000(6) 0.7606(15) 0.104(6) Uani 1 1 d . . . . .
H31 H 0.5612 0.4152 0.7994 0.125 Uiso 1 1 calc R . . . .
C32 C 0.4561(15) 0.3637(6) 0.8001(16) 0.101(6) Uani 1 1 d . . . . .
H32 H 0.5056 0.3531 0.8622 0.121 Uiso 1 1 calc R . . . .
C33 C 0.4807(15) 0.4485(4) 0.6264(14) 0.073(4) Uani 1 1 d . . . . .
C34 C -0.0883(15) 0.4509(4) 0.7852(15) 0.079(5) Uani 1 1 d . . . . .
C35 C 0.3128(16) -0.0043(6) 0.9397(19) 0.095(6) Uani 1 1 d . . . . .
H35 H 0.2576 0.0181 0.9118 0.114 Uiso 1 1 calc R . . . .
C36 C 0.4490(16) -0.0569(6) 0.9209(16) 0.106(6) Uani 1 1 d . . . . .
H36A H 0.4109 -0.0827 0.8858 0.159 Uiso 1 1 calc GR . . . .
H36B H 0.4691 -0.0610 0.9908 0.159 Uiso 1 1 calc GR . . . .
H36C H 0.5221 -0.0511 0.9091 0.159 Uiso 1 1 calc GR . . . .
C37 C 0.345(3) -0.0035(6) 0.7886(18) 0.116(8) Uani 1 1 d . . . . .
H37A H 0.2726 0.0140 0.7643 0.174 Uiso 1 1 calc GR . . . .
H37B H 0.3367 -0.0276 0.7446 0.174 Uiso 1 1 calc GR . . . .
H37C H 0.4141 0.0138 0.7917 0.174 Uiso 1 1 calc GR . . . .

loop_
_atom_site_aniso_label
_atom_site_aniso_U_11
_atom_site_aniso_U_22
_atom_site_aniso_U_33
_atom_site_aniso_U_23
_atom_site_aniso_U_13
_atom_site_aniso_U_12
Th1 0.0617(3) 0.0293(3) 0.1138(5) -0.0007(2) 0.0512(3) -0.00042(17)
O1 0.060(5) 0.047(5) 0.110(7) 0.028(5) 0.049(5) -0.010(4)
O2 0.058(5) 0.054(6) 0.131(8) 0.009(5) 0.046(6) -0.009(5)
O3 0.078(6) 0.025(5) 0.147(9) -0.010(5) 0.047(6) 0.006(4)
O4 0.069(6) 0.045(5) 0.141(9) 0.025(5) 0.052(6) 0.007(5)
O5 0.073(6) 0.040(5) 0.134(8) 0.006(5) 0.053(6) -0.010(5)
O6 0.085(7) 0.044(5) 0.097(7) -0.006(5) 0.043(6) -0.001(5)
O7 0.181(15) 0.074(9) 0.115(9) 0.003(7) 0.065(10) 0.044(9)
O8 0.062(5) 0.045(5) 0.127(8) 0.026(6) 0.038(6) 0.002(5)
O9 0.080(7) 0.071(8) 0.135(9) 0.009(7) 0.049(7) 0.000(6)
O10 0.076(7) 0.073(8) 0.117(9) 0.001(6) 0.063(7) -0.002(5)
N1 0.105(11) 0.084(11) 0.156(14) -0.030(9) 0.096(11) 0.006(8)
C1 0.068(8) 0.030(6) 0.096(9) 0.010(6) 0.047(8) 0.009(6)
C2 0.073(8) 0.039(7) 0.109(10) 0.005(7) 0.051(8) 0.000(6)
C3 0.067(8) 0.040(8) 0.130(13) 0.018(8) 0.038(9) -0.011(6)
C4 0.060(8) 0.040(7) 0.155(14) 0.038(8) 0.038(9) 0.000(6)
C5 0.056(7) 0.035(7) 0.151(14) 0.009(8) 0.052(9) 0.000(6)
C6 0.059(7) 0.034(6) 0.121(11) 0.014(7) 0.045(8) -0.007(5)
C7 0.054(7) 0.054(8) 0.107(10) 0.027(7) 0.038(7) -0.005(6)
C8 0.052(7) 0.030(6) 0.133(11) 0.006(7) 0.051(8) 0.002(5)
C9 0.060(8) 0.037(7) 0.152(14) 0.012(8) 0.051(9) -0.018(6)
C10 0.077(8) 0.019(5) 0.143(12) 0.007(6) 0.069(9) -0.014(5)
C11 0.068(8) 0.026(6) 0.147(13) 0.020(7) 0.053(9) -0.009(6)
C12 0.075(10) 0.092(14) 0.178(18) 0.048(13) 0.072(12) 0.025(10)
C13 0.088(10) 0.031(6) 0.138(12) 0.009(7) 0.075(10) 0.002(6)
C14 0.089(10) 0.025(6) 0.131(12) 0.021(7) 0.059(9) 0.009(6)
C15 0.067(8) 0.019(6) 0.162(14) -0.010(7) 0.048(9) 0.008(5)
C16 0.076(9) 0.029(7) 0.183(16) -0.009(8) 0.070(11) 0.012(6)
C17 0.073(9) 0.028(6) 0.146(13) 0.014(7) 0.064(9) 0.019(6)
C18 0.103(13) 0.032(7) 0.123(13) 0.009(7) 0.044(10) 0.009(7)
C19 0.073(9) 0.038(7) 0.139(13) -0.011(8) 0.048(9) 0.005(6)
C20 0.065(9) 0.071(11) 0.114(12) 0.003(9) 0.049(9) 0.009(8)
C21 0.073(9) 0.041(7) 0.131(12) 0.014(8) 0.059(9) 0.003(6)
C22 0.079(10) 0.031(7) 0.127(12) 0.001(7) 0.044(9) 0.001(6)
C23 0.104(12) 0.038(8) 0.136(13) 0.018(8) 0.072(11) 0.035(8)
C24 0.094(11) 0.053(9) 0.133(13) 0.031(9) 0.073(11) 0.031(8)
C25 0.084(12) 0.059(10) 0.121(13) 0.008(9) 0.025(10) -0.006(8)
C26 0.082(10) 0.046(8) 0.136(14) -0.005(8) 0.052(10) -0.002(7)
C27 0.072(9) 0.039(7) 0.132(13) 0.002(8) 0.066(9) 0.001(6)
C28 0.052(7) 0.053(9) 0.148(14) 0.012(9) 0.045(9) -0.019(6)
C29 0.074(9) 0.050(8) 0.112(11) 0.014(8) 0.027(9) -0.012(7)
C30 0.077(9) 0.042(7) 0.099(10) 0.005(7) 0.044(8) 0.002(7)
C31 0.110(13) 0.063(11) 0.138(15) 0.001(10) 0.044(12) -0.053(10)
C32 0.073(10) 0.064(11) 0.169(17) 0.041(11) 0.049(11) -0.012(8)
C33 0.083(10) 0.041(7) 0.127(13) -0.012(8) 0.077(10) -0.012(7)
C34 0.089(10) 0.026(6) 0.148(15) 0.007(8) 0.075(11) 0.024(6)
C35 0.062(10) 0.066(11) 0.17(2) -0.013(12) 0.054(12) -0.002(8)
C36 0.100(12) 0.067(12) 0.180(19) -0.016(12) 0.085(13) 0.008(10)
C37 0.17(2) 0.064(12) 0.16(2) 0.019(12) 0.113(18) 0.021(13)

loop_
_atom_type_symbol
_atom_type_description
_atom_type_scat_dispersion_real
_atom_type_scat_dispersion_imag
_atom_type_scat_source
C C 0.0148 0.0070 'International Tables Vol C Tables 4.2.6.8 and 6.1.1.4'
H H 0.0000 0.0000 'International Tables Vol C Tables 4.2.6.8 and 6.1.1.4'
N N 0.0241 0.0134 'International Tables Vol C Tables 4.2.6.8 and 6.1.1.4'
O O 0.0412 0.0250 'International Tables Vol C Tables 4.2.6.8 and 6.1.1.4'
Th Th -3.9342 9.9644 'International Tables Vol C Tables 4.2.6.8 and 6.1.1.4'

loop_
_geom_angle_atom_site_label_1
_geom_angle_atom_site_label_2
_geom_angle_atom_site_label_3
_geom_angle
_geom_angle_site_symmetry_1
_geom_angle_site_symmetry_3
_geom_angle_publ_flag
O1 Th1 O3 128.8(3) . 3_657 ?
O1 Th1 O4 140.7(4) . 3_657 ?
O1 Th1 O5 74.0(3) . 4_566 ?
O1 Th1 O9 138.5(4) . . ?
O1 Th1 O10 70.5(4) . . ?
O1 Th1 C20 138.5(4) . 3_657 ?
O2 Th1 O1 115.1(3) 3_557 . ?
O2 Th1 O3 115.1(3) 3_557 3_657 ?
O2 Th1 O4 73.3(3) 3_557 3_657 ?
O2 Th1 O5 74.4(4) 3_557 4_566 ?
O2 Th1 O6 71.5(4) 3_557 2_546 ?
O2 Th1 O9 74.0(4) 3_557 . ?
O2 Th1 O10 137.3(4) 3_557 . ?
O2 Th1 C20 95.8(4) 3_557 3_657 ?
O3 Th1 C20 26.1(4) 3_657 3_657 ?
O4 Th1 O3 51.7(3) 3_657 3_657 ?
O4 Th1 O9 80.5(4) 3_657 . ?
O4 Th1 O10 78.5(4) 3_657 . ?
O4 Th1 C20 25.8(4) 3_657 3_657 ?
O5 Th1 O3 129.3(4) 4_566 3_657 ?
O5 Th1 O4 140.9(3) 4_566 3_657 ?
O5 Th1 O9 69.9(4) 4_566 . ?
O5 Th1 O10 140.5(4) 4_566 . ?
O5 Th1 C20 144.3(4) 4_566 3_657 ?
O6 Th1 O1 71.5(3) 2_546 . ?
O6 Th1 O3 116.8(3) 2_546 3_657 ?
O6 Th1 O4 76.0(4) 2_546 3_657 ?
O6 Th1 O5 113.4(4) 2_546 4_566 ?
O6 Th1 O9 142.5(4) 2_546 . ?
O6 Th1 O10 70.9(4) 2_546 . ?
O6 Th1 C20 94.9(4) 2_546 3_657 ?
O8 Th1 O1 75.1(4) 4_666 . ?
O8 Th1 O2 141.9(4) 4_666 3_557 ?
O8 Th1 O3 71.7(3) 4_666 3_657 ?
O8 Th1 O4 123.4(3) 4_666 3_657 ?
O8 Th1 O5 73.8(3) 4_666 4_566 ?
O8 Th1 O6 141.7(4) 4_666 2_546 ?
O8 Th1 O9 75.8(4) 4_666 . ?
O8 Th1 O10 80.7(4) 4_666 . ?
O8 Th1 C20 97.8(4) 4_666 3_657 ?
O9 Th1 O3 66.4(4) . 3_657 ?
O9 Th1 C20 74.4(4) . 3_657 ?
O10 Th1 O3 66.6(4) . 3_657 ?
O10 Th1 O9 131.9(4) . . ?
O10 Th1 C20 68.0(4) . 3_657 ?
C1 O1 Th1 147.4(8) . . ?
C1 O2 Th1 142.5(10) . 3_557 ?
C20 O3 Th1 90.7(9) . 3_657 ?
C20 O4 Th1 95.4(10) . 3_657 ?
C33 O5 Th1 121.8(10) . 4_665 ?
C33 O6 Th1 178.1(10) . 2_556 ?
C34 O8 Th1 142.4(9) . 4_565 ?
Th1 O9 H9A 119.2 . . ?
Th1 O9 H9B 121.2 . . ?
H9A O9 H9B 92.4 . . ?
C35 O10 Th1 135.3(11) . . ?
C35 N1 C36 119.2(19) . . ?
C35 N1 C37 125.1(18) . . ?
C37 N1 C36 115.7(14) . . ?
O1 C1 O2 127.3(12) . . ?
O1 C1 C2 114.7(13) . . ?
O2 C1 C2 117.9(13) . . ?
C3 C2 C1 120.8(13) . . ?
C3 C2 C7 118.3(12) . . ?
C7 C2 C1 120.8(13) . . ?
C2 C3 H3 120.1 . . ?
C2 C3 C4 119.7(14) . . ?
C4 C3 H3 120.1 . . ?
C3 C4 H4 118.7 . . ?
C5 C4 C3 122.7(14) . . ?
C5 C4 H4 118.7 . . ?
C4 C5 C6 116.5(12) . . ?
C4 C5 C8 125.4(14) . . ?
C6 C5 C8 118.1(12) . . ?
C5 C6 H6 119.0 . . ?
C7 C6 C5 122.0(13) . . ?
C7 C6 H6 119.0 . . ?
C2 C7 H7 119.6 . . ?
C6 C7 C2 120.8(13) . . ?
C6 C7 H7 119.6 . . ?
C9 C8 C5 117.1(11) . . ?
C9 C8 C13 117.8(12) . . ?
C13 C8 C5 124.7(11) . . ?
C8 C9 H9 116.9 . . ?
C8 C9 C10 126.2(12) . . ?
C10 C9 H9 116.9 . . ?
C9 C10 C11 113.2(12) . . ?
C9 C10 C21 121.8(12) . . ?
C11 C10 C21 124.9(10) . . ?
C10 C11 C27 121.3(12) . . ?
C12 C11 C10 122.3(12) . . ?
C12 C11 C27 116.1(13) . . ?
C11 C12 H12 118.8 . . ?
C11 C12 C13 122.5(14) . . ?
C13 C12 H12 118.8 . . ?
C8 C13 C14 122.6(12) . . ?
C12 C13 C8 117.7(13) . . ?
C12 C13 C14 119.5(12) . . ?
C15 C14 C13 116.0(13) . . ?
C19 C14 C13 122.7(14) . . ?
C19 C14 C15 121.2(13) . . ?
C14 C15 H15 120.8 . . ?
C14 C15 C16 118.4(14) . . ?
C16 C15 H15 120.8 . . ?
C15 C16 H16 120.1 . . ?
C15 C16 C17 119.7(14) . . ?
C17 C16 H16 120.1 . . ?
C16 C17 C20 117.4(14) . . ?
C18 C17 C16 118.5(13) . . ?
C18 C17 C20 124.1(14) . . ?
C17 C18 H18 118.7 . . ?
C17 C18 C19 122.5(15) . . ?
C19 C18 H18 118.7 . . ?
C14 C19 C18 119.3(15) . . ?
C14 C19 H19 120.3 . . ?
C18 C19 H19 120.3 . . ?
O3 C20 Th1 63.2(8) . 3_657 ?
O3 C20 C17 120.2(14) . . ?
O4 C20 Th1 58.8(8) . 3_657 ?
O4 C20 O3 120.9(14) . . ?
O4 C20 C17 119.0(15) . . ?
C17 C20 Th1 169.5(12) . 3_657 ?
C10 C21 C26 120.1(14) . . ?
C22 C21 C10 122.1(15) . . ?
C22 C21 C26 117.8(14) . . ?
C21 C22 H22 120.5 . . ?
C21 C22 C23 119.0(16) . . ?
C23 C22 H22 120.5 . . ?
C22 C23 H23 117.8 . . ?
C24 C23 C22 124.4(18) . . ?
C24 C23 H23 117.8 . . ?
C23 C24 C25 119.0(15) . . ?
C23 C24 C34 123.1(17) . . ?
C25 C24 C34 116.9(17) . . ?
C24 C25 H25 119.8 . . ?
C26 C25 C24 120.3(17) . . ?
C26 C25 H25 119.8 . . ?
C21 C26 H26 120.5 . . ?
C25 C26 C21 118.9(16) . . ?
C25 C26 H26 120.5 . . ?
C28 C27 C11 119.8(14) . . ?
C32 C27 C11 122.2(15) . . ?
C32 C27 C28 117.5(14) . . ?
C27 C28 H28 119.0 . . ?
C29 C28 C27 122.0(14) . . ?
C29 C28 H28 119.0 . . ?
C28 C29 H29 120.2 . . ?
C28 C29 C30 119.6(16) . . ?
C30 C29 H29 120.2 . . ?
C29 C30 C33 120.9(15) . . ?
C31 C30 C29 119.9(14) . . ?
C31 C30 C33 119.0(15) . . ?
C30 C31 H31 119.4 . . ?
C30 C31 C32 121.2(16) . . ?
C32 C31 H31 119.4 . . ?
C27 C32 C31 119.4(18) . . ?
C27 C32 H32 120.3 . . ?
C31 C32 H32 120.3 . . ?
O5 C33 C30 116.1(16) . . ?
O6 C33 O5 124.7(13) . . ?
O6 C33 C30 119.1(14) . . ?
O7 C34 C24 118.8(17) . . ?
O8 C34 O7 124.4(13) . . ?
O8 C34 C24 116.5(15) . . ?
O10 C35 N1 130(2) . . ?
O10 C35 H35 114.8 . . ?
N1 C35 H35 114.8 . . ?
N1 C36 H36A 109.5 . . ?
N1 C36 H36B 109.5 . . ?
N1 C36 H36C 109.5 . . ?
H36A C36 H36B 109.5 . . ?
H36A C36 H36C 109.5 . . ?
H36B C36 H36C 109.5 . . ?
N1 C37 H37A 109.5 . . ?
N1 C37 H37B 109.5 . . ?
N1 C37 H37C 109.5 . . ?
H37A C37 H37B 109.5 . . ?
H37A C37 H37C 109.5 . . ?
H37B C37 H37C 109.5 . . ?

loop_
_geom_bond_atom_site_label_1
_geom_bond_atom_site_label_2
_geom_bond_distance
_geom_bond_site_symmetry_2
_geom_bond_publ_flag
Th1 O1 2.452(8) . ?
Th1 O2 2.393(9) 3_557 ?
Th1 O3 2.578(10) 3_657 ?
Th1 O4 2.481(10) 3_657 ?
Th1 O5 2.458(9) 4_566 ?
Th1 O6 2.405(12) 2_546 ?
Th1 O8 2.379(10) 4_666 ?
Th1 O9 2.485(12) . ?
Th1 O10 2.483(11) . ?
Th1 C20 2.889(16) 3_657 ?
O1 C1 1.234(16) . ?
O2 Th1 2.393(9) 3_557 ?
O2 C1 1.236(17) . ?
O3 Th1 2.578(10) 3_657 ?
O3 C20 1.27(2) . ?
O4 Th1 2.481(10) 3_657 ?
O4 C20 1.264(18) . ?
O5 Th1 2.458(9) 4_665 ?
O5 C33 1.268(19) . ?
O6 Th1 2.405(12) 2_556 ?
O6 C33 1.241(19) . ?
O7 C34 1.26(2) . ?
O8 Th1 2.379(10) 4_565 ?
O8 C34 1.26(2) . ?
O9 H9A 0.8795 . ?
O9 H9B 0.8826 . ?
O10 C35 1.23(3) . ?
N1 C35 1.27(3) . ?
N1 C36 1.53(2) . ?
N1 C37 1.45(3) . ?
C1 C2 1.514(17) . ?
C2 C3 1.38(2) . ?
C2 C7 1.424(19) . ?
C3 H3 0.9500 . ?
C3 C4 1.395(18) . ?
C4 H4 0.9500 . ?
C4 C5 1.37(2) . ?
C5 C6 1.43(2) . ?
C5 C8 1.496(17) . ?
C6 H6 0.9500 . ?
C6 C7 1.330(17) . ?
C7 H7 0.9500 . ?
C8 C9 1.370(19) . ?
C8 C13 1.413(17) . ?
C9 H9 0.9500 . ?
C9 C10 1.411(16) . ?
C10 C11 1.430(18) . ?
C10 C21 1.461(19) . ?
C11 C12 1.35(2) . ?
C11 C27 1.501(17) . ?
C12 H12 0.9500 . ?
C12 C13 1.41(2) . ?
C13 C14 1.492(18) . ?
C14 C15 1.40(2) . ?
C14 C19 1.38(2) . ?
C15 H15 0.9500 . ?
C15 C16 1.413(17) . ?
C16 H16 0.9500 . ?
C16 C17 1.44(2) . ?
C17 C18 1.34(2) . ?
C17 C20 1.488(19) . ?
C18 H18 0.9500 . ?
C18 C19 1.39(2) . ?
C19 H19 0.9500 . ?
C20 Th1 2.889(16) 3_657 ?
C21 C22 1.37(2) . ?
C21 C26 1.47(2) . ?
C22 H22 0.9500 . ?
C22 C23 1.378(18) . ?
C23 H23 0.9500 . ?
C23 C24 1.31(3) . ?
C24 C25 1.40(2) . ?
C24 C34 1.511(18) . ?
C25 H25 0.9500 . ?
C25 C26 1.37(2) . ?
C26 H26 0.9500 . ?
C27 C28 1.41(2) . ?
C27 C32 1.38(2) . ?
C28 H28 0.9500 . ?
C28 C29 1.35(2) . ?
C29 H29 0.9500 . ?
C29 C30 1.40(2) . ?
C30 C31 1.33(2) . ?
C30 C33 1.535(19) . ?
C31 H31 0.9500 . ?
C31 C32 1.42(2) . ?
C32 H32 0.9500 . ?
C35 H35 0.9500 . ?
C36 H36A 0.9800 . ?
C36 H36B 0.9800 . ?
C36 H36C 0.9800 . ?
C37 H37A 0.9800 . ?
C37 H37B 0.9800 . ?
C37 H37C 0.9800 . ?
